data_4066987
loop_
_publ_author_name
'Breitenfeld, Jan'
'Vechorkin, Oleg'
'Corminboeuf, Cl\'emence'
'Scopelliti, Rosario'
'Hu, Xile'

_publ_section_title
;
 Why Are (NN2)Ni Pincer Complexes Active for Alkyl&#x2212;Alkyl Coupling:
 \b-H Elimination Is Kinetically Accessible but Thermodynamically Uphill
;
_journal_issue 17
_journal_name_full Organometallics
_journal_page_first 3686
_journal_paper_doi 10.1021/om1007506
_journal_volume 29
_journal_year 2010
_chemical_formula_moiety 'C20 H29 N3 Ni'
_chemical_formula_sum 'C20 H29 N3 Ni'
_chemical_formula_weight 370.17
_chemical_name_systematic
; 
 ? 
;
_space_group_IT_number 14
_symmetry_cell_setting monoclinic
_symmetry_space_group_name_Hall '-P 2yn'
_symmetry_space_group_name_H-M 'P 1 21/n 1'
_atom_sites_solution_hydrogens geom
_atom_sites_solution_primary direct
_atom_sites_solution_secondary difmap
_audit_creation_method SHELXL-97
_cell_angle_alpha 90.00
_cell_angle_beta 93.43(3)
_cell_angle_gamma 90.00
_cell_formula_units_Z 4
_cell_length_a 8.123(3)
_cell_length_b 13.8700(17)
_cell_length_c 16.295(5)
_cell_measurement_reflns_used 63
_cell_measurement_temperature 100(2)
_cell_measurement_theta_max 22
_cell_measurement_theta_min 3
_cell_volume 1832.6(9)
_computing_cell_refinement 'Dirax/lsq (Duisenberg & Schreurs, 1989-2000)'
_computing_data_collection 'Collect (Bruker AXS BV, 1997-2004)'
_computing_data_reduction 'EvalCCD (Duisenberg & Schreurs, 1990-2000)'
_computing_molecular_graphics 'Bruker SHELXTL'
_computing_publication_material 'Bruker SHELXTL'
_computing_structure_refinement 'SHELXL-97 (Sheldrick, 1997)'
_computing_structure_solution 'SHELXS-97 (Sheldrick, 1990)'
_diffrn_ambient_temperature 100(2)
_diffrn_measured_fraction_theta_full 0.993
_diffrn_measured_fraction_theta_max 0.993
_diffrn_measurement_device_type 'Bruker APEX II CCD'
_diffrn_measurement_method 'phi and omega scans'
_diffrn_radiation_monochromator graphite
_diffrn_radiation_source 'fine-focus sealed tube'
_diffrn_radiation_type MoK\a
_diffrn_radiation_wavelength 0.71073
_diffrn_reflns_av_R_equivalents 0.0000
_diffrn_reflns_av_sigmaI/netI 0.0734
_diffrn_reflns_limit_h_max 10
_diffrn_reflns_limit_h_min -9
_diffrn_reflns_limit_k_max 17
_diffrn_reflns_limit_k_min -17
_diffrn_reflns_limit_l_max 20
_diffrn_reflns_limit_l_min -1
_diffrn_reflns_number 3576
_diffrn_reflns_theta_full 26.02
_diffrn_reflns_theta_max 26.02
_diffrn_reflns_theta_min 3.11
_exptl_absorpt_coefficient_mu 1.065
_exptl_absorpt_correction_T_max 0.7456
_exptl_absorpt_correction_T_min 0.4965
_exptl_absorpt_correction_type multi-scan
_exptl_absorpt_process_details 'SADABS 2008, Bruker AXS, 2008'
_exptl_crystal_colour purple
_exptl_crystal_density_diffrn 1.342
_exptl_crystal_density_method 'not measured'
_exptl_crystal_description prismatic
_exptl_crystal_F_000 792
_exptl_crystal_size_max 0.39
_exptl_crystal_size_mid 0.29
_exptl_crystal_size_min 0.13
_refine_diff_density_max 1.344
_refine_diff_density_min -2.779
_refine_diff_density_rms 0.230
_refine_ls_extinction_method none
_refine_ls_goodness_of_fit_ref 1.332
_refine_ls_hydrogen_treatment constr
_refine_ls_matrix_type full
_refine_ls_number_parameters 218
_refine_ls_number_reflns 3576
_refine_ls_number_restraints 114
_refine_ls_restrained_S_all 1.315
_refine_ls_R_factor_all 0.1431
_refine_ls_R_factor_gt 0.1193
_refine_ls_shift/su_max 0.000
_refine_ls_shift/su_mean 0.000
_refine_ls_structure_factor_coef Fsqd
_refine_ls_weighting_details 'calc w=1/[\s^2^(Fo^2^)+(0.0000P)^2^+39.3096P] where P=(Fo^2^+2Fc^2^)/3'
_refine_ls_weighting_scheme calc
_refine_ls_wR_factor_gt 0.3017
_refine_ls_wR_factor_ref 0.3117
_reflns_number_gt 2854
_reflns_number_total 3576
_reflns_threshold_expression >2sigma(I)
_cod_data_source_file om1007506_si_002.cif
_cod_data_source_block jbi39
_cod_depositor_comments
;
The following automatic conversions were performed:

'_symmetry_cell_setting' value 'Monoclinic' changed to 'monoclinic'
according to /home/saulius/struct/CIF-dictionaries/cif_core.dic
dictionary named 'cif_core.dic' version 2.4.1 from 2010-06-29.

Automatic conversion script
Id: cif_fix_values 1715 2011-07-08 13:25:40Z adriana 
;
_cod_original_cell_volume 1832.5(9)
_cod_original_sg_symbol_H-M 'P 21/n'
_cod_database_code 4066987

loop_
_symmetry_equiv_pos_as_xyz
'x, y, z'
'-x+1/2, y+1/2, -z+1/2'
'-x, -y, -z'
'x-1/2, -y-1/2, z-1/2'

loop_
_atom_site_label
_atom_site_type_symbol
_atom_site_fract_x
_atom_site_fract_y
_atom_site_fract_z
_atom_site_U_iso_or_equiv
_atom_site_adp_type
_atom_site_occupancy
_atom_site_symmetry_multiplicity
_atom_site_calc_flag
_atom_site_refinement_flags
Ni1 Ni -0.47720(18) 0.22635(10) 0.36113(8) 0.0114(4) Uani 1 1 d .
N1 N -0.3258(12) 0.3341(7) 0.3397(6) 0.016(2) Uani 1 1 d U
N2 N -0.5047(12) 0.2228(7) 0.2448(5) 0.0155(19) Uani 1 1 d .
N3 N -0.6446(11) 0.1215(7) 0.3553(6) 0.0127(19) Uani 1 1 d .
C1 C -0.4196(14) 0.2197(8) 0.4810(6) 0.015(2) Uani 1 1 d U
H1A H -0.3793 0.1535 0.4928 0.018 Uiso 1 1 calc R
H1B H -0.3245 0.2634 0.4923 0.018 Uiso 1 1 calc R
C2 C -0.5450(14) 0.2428(8) 0.5446(7) 0.014(2) Uani 1 1 d U
H2 H -0.6387 0.1964 0.5366 0.017 Uiso 1 1 calc R
C3 C -0.6153(18) 0.3450(9) 0.5367(8) 0.028(3) Uani 1 1 d U
H3A H -0.5259 0.3920 0.5458 0.043 Uiso 1 1 calc R
H3B H -0.6972 0.3546 0.5777 0.043 Uiso 1 1 calc R
H3C H -0.6678 0.3539 0.4815 0.043 Uiso 1 1 calc R
C4 C -0.4689(16) 0.2302(10) 0.6330(7) 0.025(3) Uani 1 1 d U
H4A H -0.3792 0.2768 0.6431 0.038 Uiso 1 1 calc R
H4B H -0.4253 0.1647 0.6399 0.038 Uiso 1 1 calc R
H4C H -0.5538 0.2413 0.6723 0.038 Uiso 1 1 calc R
C5 C -0.3526(13) 0.3644(8) 0.2518(7) 0.015(2) Uani 1 1 d U
C6 C -0.2914(14) 0.4490(8) 0.2202(8) 0.019(2) Uani 1 1 d U
H6 H -0.2245 0.4904 0.2546 0.023 Uiso 1 1 calc R
C7 C -0.3277(14) 0.4737(8) 0.1381(8) 0.019(2) Uani 1 1 d U
H7 H -0.2847 0.5313 0.1161 0.022 Uiso 1 1 calc R
C8 C -0.4277(15) 0.4129(8) 0.0889(8) 0.020(2) Uani 1 1 d U
H8 H -0.4541 0.4296 0.0331 0.024 Uiso 1 1 calc R
C9 C -0.4892(14) 0.3284(8) 0.1203(7) 0.014(2) Uani 1 1 d U
H9 H -0.5577 0.2880 0.0857 0.017 Uiso 1 1 calc R
C10 C -0.4517(14) 0.3012(7) 0.2034(7) 0.012(2) Uani 1 1 d U
C11 C -0.5745(13) 0.1394(7) 0.2128(6) 0.0111(19) Uani 1 1 d U
C12 C -0.5724(14) 0.1026(8) 0.1308(7) 0.013(2) Uani 1 1 d U
H12 H -0.5209 0.1387 0.0899 0.016 Uiso 1 1 calc R
C13 C -0.6453(16) 0.0146(9) 0.1106(7) 0.021(2) Uani 1 1 d U
H13 H -0.6411 -0.0096 0.0562 0.025 Uiso 1 1 calc R
C14 C -0.7250(14) -0.0391(9) 0.1694(8) 0.020(2) Uani 1 1 d U
H14 H -0.7786 -0.0979 0.1543 0.023 Uiso 1 1 calc R
C15 C -0.7251(14) -0.0062(8) 0.2488(7) 0.016(2) Uani 1 1 d U
H15 H -0.7786 -0.0425 0.2889 0.019 Uiso 1 1 calc R
C16 C -0.6472(12) 0.0801(8) 0.2707(6) 0.0099(19) Uani 1 1 d U
C17 C -0.3263(14) 0.4197(8) 0.3949(7) 0.018(2) Uani 1 1 d .
H17A H -0.2399 0.4647 0.3803 0.027 Uiso 1 1 calc R
H17B H -0.3055 0.3989 0.4521 0.027 Uiso 1 1 calc R
H17C H -0.4339 0.4517 0.3887 0.027 Uiso 1 1 calc R
C18 C -0.1546(14) 0.2892(8) 0.3473(7) 0.019(2) Uani 1 1 d U
H18A H -0.1503 0.2343 0.3097 0.028 Uiso 1 1 calc R
H18B H -0.1306 0.2671 0.4039 0.028 Uiso 1 1 calc R
H18C H -0.0725 0.3373 0.3333 0.028 Uiso 1 1 calc R
C19 C -0.6254(15) 0.0422(8) 0.4171(7) 0.016(2) Uani 1 1 d .
H19A H -0.7242 0.0016 0.4137 0.024 Uiso 1 1 calc R
H19B H -0.6105 0.0699 0.4724 0.024 Uiso 1 1 calc R
H19C H -0.5287 0.0032 0.4058 0.024 Uiso 1 1 calc R
C20 C -0.8076(14) 0.1709(8) 0.3646(7) 0.015(2) Uani 1 1 d U
H20A H -0.8955 0.1225 0.3648 0.023 Uiso 1 1 calc R
H20B H -0.8298 0.2154 0.3185 0.023 Uiso 1 1 calc R
H20C H -0.8035 0.2069 0.4164 0.023 Uiso 1 1 calc R

loop_
_atom_site_aniso_label
_atom_site_aniso_U_11
_atom_site_aniso_U_22
_atom_site_aniso_U_33
_atom_site_aniso_U_23
_atom_site_aniso_U_13
_atom_site_aniso_U_12
Ni1 0.0094(6) 0.0117(6) 0.0130(7) 0.0011(6) 0.0011(5) -0.0015(6)
N1 0.017(4) 0.013(4) 0.016(4) 0.001(3) -0.007(3) 0.006(3)
N2 0.021(5) 0.012(4) 0.014(4) 0.001(4) 0.003(4) -0.007(4)
N3 0.004(4) 0.017(5) 0.017(5) 0.001(4) 0.003(4) 0.005(4)
C1 0.016(5) 0.014(5) 0.015(5) 0.002(4) -0.002(4) -0.006(5)
C2 0.014(5) 0.014(5) 0.016(5) 0.001(4) 0.005(4) 0.000(4)
C3 0.037(8) 0.023(6) 0.026(6) 0.001(5) 0.009(6) 0.014(6)
C4 0.031(6) 0.027(6) 0.018(5) -0.003(5) 0.002(5) -0.012(6)
C5 0.006(4) 0.013(4) 0.026(5) -0.001(4) 0.008(4) 0.005(4)
C6 0.010(5) 0.013(4) 0.035(5) 0.001(4) 0.010(4) 0.006(4)
C7 0.008(4) 0.015(5) 0.033(5) 0.006(4) 0.013(4) 0.003(4)
C8 0.016(5) 0.018(5) 0.027(5) 0.008(4) 0.009(4) 0.006(4)
C9 0.011(5) 0.013(4) 0.019(5) 0.001(4) 0.005(4) 0.005(4)
C10 0.008(4) 0.010(4) 0.018(4) 0.002(4) 0.004(4) 0.005(4)
C11 0.008(3) 0.010(3) 0.015(3) 0.000(3) -0.003(3) 0.004(3)
C12 0.008(4) 0.016(4) 0.015(4) -0.001(4) -0.004(4) 0.004(4)
C13 0.014(5) 0.024(5) 0.022(5) 0.000(4) -0.006(4) 0.002(4)
C14 0.010(5) 0.020(5) 0.029(5) 0.000(4) -0.006(4) 0.000(4)
C15 0.008(5) 0.015(5) 0.024(5) 0.005(4) 0.000(4) -0.002(4)
C16 0.001(4) 0.013(4) 0.015(4) 0.000(4) -0.001(4) 0.000(4)
C17 0.007(6) 0.018(6) 0.029(6) -0.008(5) 0.000(5) -0.004(5)
C18 0.016(4) 0.017(4) 0.022(4) 0.000(3) -0.003(3) -0.007(3)
C19 0.017(6) 0.012(5) 0.018(6) 0.004(4) -0.001(5) 0.000(5)
C20 0.008(4) 0.020(4) 0.018(4) 0.000(3) 0.006(3) 0.004(3)

loop_
_atom_type_symbol
_atom_type_description
_atom_type_scat_dispersion_real
_atom_type_scat_dispersion_imag
_atom_type_scat_source
C C 0.0033 0.0016 'International Tables Vol C Tables 4.2.6.8 and 6.1.1.4'
H H 0.0000 0.0000 'International Tables Vol C Tables 4.2.6.8 and 6.1.1.4'
N N 0.0061 0.0033 'International Tables Vol C Tables 4.2.6.8 and 6.1.1.4'
Ni Ni 0.3393 1.1124 'International Tables Vol C Tables 4.2.6.8 and 6.1.1.4'

loop_
_geom_angle_atom_site_label_1
_geom_angle_atom_site_label_2
_geom_angle_atom_site_label_3
_geom_angle
N2 Ni1 N1 83.1(4)
N2 Ni1 C1 172.0(5)
N1 Ni1 C1 95.5(4)
N2 Ni1 N3 83.9(4)
N1 Ni1 N3 166.8(4)
C1 Ni1 N3 97.6(4)
C17 N1 C5 110.4(9)
C17 N1 C18 108.2(8)
C5 N1 C18 105.8(9)
C17 N1 Ni1 118.1(7)
C5 N1 Ni1 108.9(7)
C18 N1 Ni1 104.5(6)
C10 N2 C11 128.2(9)
C10 N2 Ni1 116.9(8)
C11 N2 Ni1 114.9(7)
C19 N3 C16 109.6(8)
C19 N3 C20 109.0(8)
C16 N3 C20 107.7(8)
C19 N3 Ni1 117.6(7)
C16 N3 Ni1 107.3(6)
C20 N3 Ni1 105.3(7)
C2 C1 Ni1 122.0(8)
C2 C1 H1A 106.8
Ni1 C1 H1A 106.8
C2 C1 H1B 106.8
Ni1 C1 H1B 106.8
H1A C1 H1B 106.7
C1 C2 C3 113.4(9)
C1 C2 C4 111.3(10)
C3 C2 C4 108.1(10)
C1 C2 H2 108.0
C3 C2 H2 108.0
C4 C2 H2 108.0
C2 C3 H3A 109.5
C2 C3 H3B 109.5
H3A C3 H3B 109.5
C2 C3 H3C 109.5
H3A C3 H3C 109.5
H3B C3 H3C 109.5
C2 C4 H4A 109.5
C2 C4 H4B 109.5
H4A C4 H4B 109.5
C2 C4 H4C 109.5
H4A C4 H4C 109.5
H4B C4 H4C 109.5
C6 C5 C10 121.8(11)
C6 C5 N1 124.0(11)
C10 C5 N1 114.2(9)
C5 C6 C7 120.3(12)
C5 C6 H6 119.9
C7 C6 H6 119.9
C8 C7 C6 119.1(11)
C8 C7 H7 120.5
C6 C7 H7 120.5
C9 C8 C7 120.8(11)
C9 C8 H8 119.6
C7 C8 H8 119.6
C8 C9 C10 121.0(11)
C8 C9 H9 119.5
C10 C9 H9 119.5
N2 C10 C5 114.1(10)
N2 C10 C9 128.9(10)
C5 C10 C9 117.0(10)
N2 C11 C16 114.7(9)
N2 C11 C12 128.7(10)
C16 C11 C12 116.5(10)
C13 C12 C11 120.4(11)
C13 C12 H12 119.8
C11 C12 H12 119.8
C12 C13 C14 120.9(11)
C12 C13 H13 119.6
C14 C13 H13 119.6
C15 C14 C13 119.6(11)
C15 C14 H14 120.2
C13 C14 H14 120.2
C14 C15 C16 120.2(11)
C14 C15 H15 119.9
C16 C15 H15 119.9
C15 C16 C11 122.2(10)
C15 C16 N3 123.3(10)
C11 C16 N3 114.3(9)
N1 C17 H17A 109.5
N1 C17 H17B 109.5
H17A C17 H17B 109.5
N1 C17 H17C 109.5
H17A C17 H17C 109.5
H17B C17 H17C 109.5
N1 C18 H18A 109.5
N1 C18 H18B 109.5
H18A C18 H18B 109.5
N1 C18 H18C 109.5
H18A C18 H18C 109.5
H18B C18 H18C 109.5
N3 C19 H19A 109.5
N3 C19 H19B 109.5
H19A C19 H19B 109.5
N3 C19 H19C 109.5
H19A C19 H19C 109.5
H19B C19 H19C 109.5
N3 C20 H20A 109.5
N3 C20 H20B 109.5
H20A C20 H20B 109.5
N3 C20 H20C 109.5
H20A C20 H20C 109.5
H20B C20 H20C 109.5

loop_
_geom_bond_atom_site_label_1
_geom_bond_atom_site_label_2
_geom_bond_distance
Ni1 N2 1.896(9)
Ni1 N1 1.980(10)
Ni1 C1 1.984(10)
Ni1 N3 1.990(9)
N1 C17 1.490(14)
N1 C5 1.496(14)
N1 C18 1.522(15)
N2 C10 1.363(14)
N2 C11 1.377(14)
N3 C19 1.492(13)
N3 C16 1.492(13)
N3 C20 1.506(13)
C1 C2 1.529(15)
C1 H1A 0.9900
C1 H1B 0.9900
C2 C3 1.530(16)
C2 C4 1.544(15)
C2 H2 1.0000
C3 H3A 0.9800
C3 H3B 0.9800
C3 H3C 0.9800
C4 H4A 0.9800
C4 H4B 0.9800
C4 H4C 0.9800
C5 C6 1.385(16)
C5 C10 1.401(16)
C6 C7 1.395(17)
C6 H6 0.9500
C7 C8 1.391(18)
C7 H7 0.9500
C8 C9 1.384(16)
C8 H8 0.9500
C9 C10 1.421(15)
C9 H9 0.9500
C11 C16 1.408(15)
C11 C12 1.432(15)
C12 C13 1.388(16)
C12 H12 0.9500
C13 C14 1.402(17)
C13 H13 0.9500
C14 C15 1.373(17)
C14 H14 0.9500
C15 C16 1.391(15)
C15 H15 0.9500
C17 H17A 0.9800
C17 H17B 0.9800
C17 H17C 0.9800
C18 H18A 0.9800
C18 H18B 0.9800
C18 H18C 0.9800
C19 H19A 0.9800
C19 H19B 0.9800
C19 H19C 0.9800
C20 H20A 0.9800
C20 H20B 0.9800
C20 H20C 0.9800

loop_
_geom_torsion_atom_site_label_1
_geom_torsion_atom_site_label_2
_geom_torsion_atom_site_label_3
_geom_torsion_atom_site_label_4
_geom_torsion
N2 Ni1 N1 C17 140.5(8)
C1 Ni1 N1 C17 -47.4(8)
N3 Ni1 N1 C17 128.8(16)
N2 Ni1 N1 C5 13.6(7)
C1 Ni1 N1 C5 -174.4(7)
N3 Ni1 N1 C5 2(2)
N2 Ni1 N1 C18 -99.2(7)
C1 Ni1 N1 C18 72.9(7)
N3 Ni1 N1 C18 -110.9(17)
N1 Ni1 N2 C10 -15.5(8)
N3 Ni1 N2 C10 161.9(9)
N1 Ni1 N2 C11 163.6(9)
N3 Ni1 N2 C11 -19.1(8)
N2 Ni1 N3 C19 143.2(8)
N1 Ni1 N3 C19 154.8(15)
C1 Ni1 N3 C19 -28.9(8)
N2 Ni1 N3 C16 19.2(7)
N1 Ni1 N3 C16 31(2)
C1 Ni1 N3 C16 -152.8(7)
N2 Ni1 N3 C20 -95.3(7)
N1 Ni1 N3 C20 -83.6(18)
C1 Ni1 N3 C20 92.7(7)
N1 Ni1 C1 C2 114.9(9)
N3 Ni1 C1 C2 -64.2(9)
Ni1 C1 C2 C3 -58.9(13)
Ni1 C1 C2 C4 179.0(8)
C17 N1 C5 C6 35.7(14)
C18 N1 C5 C6 -81.2(12)
Ni1 N1 C5 C6 166.9(9)
C17 N1 C5 C10 -142.0(10)
C18 N1 C5 C10 101.1(10)
Ni1 N1 C5 C10 -10.8(11)
C10 C5 C6 C7 0.1(17)
N1 C5 C6 C7 -177.5(10)
C5 C6 C7 C8 0.8(17)
C6 C7 C8 C9 -0.7(17)
C7 C8 C9 C10 -0.2(17)
C11 N2 C10 C5 -166.0(10)
Ni1 N2 C10 C5 13.0(13)
C11 N2 C10 C9 17(2)
Ni1 N2 C10 C9 -164.0(9)
C6 C5 C10 N2 -178.4(10)
N1 C5 C10 N2 -0.6(14)
C6 C5 C10 C9 -1.0(16)
N1 C5 C10 C9 176.7(9)
C8 C9 C10 N2 178.0(11)
C8 C9 C10 C5 1.1(16)
C10 N2 C11 C16 -167.5(11)
Ni1 N2 C11 C16 13.5(12)
C10 N2 C11 C12 17.2(19)
Ni1 N2 C11 C12 -161.7(9)
N2 C11 C12 C13 177.6(11)
C16 C11 C12 C13 2.5(15)
C11 C12 C13 C14 1.3(17)
C12 C13 C14 C15 -2.7(18)
C13 C14 C15 C16 0.3(17)
C14 C15 C16 C11 3.7(17)
C14 C15 C16 N3 178.8(10)
N2 C11 C16 C15 179.1(10)
C12 C11 C16 C15 -5.0(15)
N2 C11 C16 N3 3.6(13)
C12 C11 C16 N3 179.5(9)
C19 N3 C16 C15 38.4(13)
C20 N3 C16 C15 -80.0(12)
Ni1 N3 C16 C15 167.1(9)
C19 N3 C16 C11 -146.1(9)
C20 N3 C16 C11 95.5(10)
Ni1 N3 C16 C11 -17.5(10)
